data_4337973
loop_
_publ_author_name
'Ciabatti, Iacopo'
'Femoni, Cristina'
'Hayatifar, Mohammad'
'Iapalucci, Maria Carmela'
'Longoni, Giuliano'
'Pinzino, Calogero'
'Solmi, Matilde Valeria'
'Zacchini, Stefano'

_publ_section_title
;
 The Redox Chemistry of [Co6C(CO)15](2-): A Synthetic Route to New
 Co-Carbide Carbonyl Clusters.
;
_journal_issue 7
_journal_name_full 'Inorganic chemistry'
_journal_page_first 3818
_journal_paper_doi 10.1021/ic500161e
_journal_volume 53
_journal_year 2014
_chemical_formula_sum 'C25 H16 Co6 N O14'
_chemical_formula_weight 907.97
_chemical_name_systematic
; 
 ? 
;
_space_group_IT_number 2
_symmetry_cell_setting triclinic
_symmetry_space_group_name_Hall '-P 1'
_symmetry_space_group_name_H-M 'P -1'
_atom_sites_solution_hydrogens geom
_atom_sites_solution_primary direct
_atom_sites_solution_secondary difmap
_audit_creation_method SHELXL-97
_cell_angle_alpha 98.879(9)
_cell_angle_beta 100.701(9)
_cell_angle_gamma 91.722(9)
_cell_formula_units_Z 2
_cell_length_a 8.486(6)
_cell_length_b 13.191(10)
_cell_length_c 14.670(11)
_cell_measurement_reflns_used 2730
_cell_measurement_temperature 293(2)
_cell_measurement_theta_max 23.7135
_cell_measurement_theta_min 2.287
_cell_volume 1591(2)
_computing_cell_refinement 'APEX2 (Bruker AXS, 2006)'
_computing_data_collection 'APEX2 (Bruker AXS, 2006)'
_computing_data_reduction 'SAINT (Bruker AXS, 2004)'
_computing_molecular_graphics 'SCHAKAL99 (Keller, 1999)'
_computing_publication_material 'XCIF (Bruker AXS, 2001)'
_computing_structure_refinement 'SHELXL-97 (Sheldrick, 1997)'
_computing_structure_solution 'SHELXS-97 (Sheldrick, 1990)'
_diffrn_ambient_temperature 293(2)
_diffrn_measured_fraction_theta_full 0.967
_diffrn_measured_fraction_theta_max 0.967
_diffrn_measurement_device_type 'CCD area detector'
_diffrn_measurement_method 'phi and omega scans'
_diffrn_radiation_monochromator graphite
_diffrn_radiation_source 'fine-focus sealed tube'
_diffrn_radiation_type MoK\a
_diffrn_radiation_wavelength 0.71073
_diffrn_reflns_av_R_equivalents 0.0393
_diffrn_reflns_av_unetI/netI 0.0653
_diffrn_reflns_limit_h_max 10
_diffrn_reflns_limit_h_min -10
_diffrn_reflns_limit_k_max 16
_diffrn_reflns_limit_k_min -16
_diffrn_reflns_limit_l_max 18
_diffrn_reflns_limit_l_min -18
_diffrn_reflns_number 12730
_diffrn_reflns_theta_full 26.00
_diffrn_reflns_theta_max 26.00
_diffrn_reflns_theta_min 1.43
_exptl_absorpt_coefficient_mu 3.121
_exptl_absorpt_correction_T_max 0.7058
_exptl_absorpt_correction_T_min 0.5338
_exptl_absorpt_correction_type empirical
_exptl_absorpt_process_details
;
 Data were corrected for Lorentz polarization and absorption
 effects (empirical absorption corrections SADABS).
 R(int) = 0.0899 (selected reflections only, before parameter refinement)
 R(int) = 0.0409 (selected reflections only, after parameter refinement)
;
_exptl_crystal_colour black
_exptl_crystal_density_diffrn 1.895
_exptl_crystal_density_method 'not measured'
_exptl_crystal_description plate
_exptl_crystal_F_000 894
_exptl_crystal_size_max 0.23
_exptl_crystal_size_mid 0.16
_exptl_crystal_size_min 0.12
_refine_diff_density_max 0.424
_refine_diff_density_min -0.430
_refine_diff_density_rms 0.090
_refine_ls_extinction_method none
_refine_ls_goodness_of_fit_ref 0.959
_refine_ls_hydrogen_treatment constr
_refine_ls_matrix_type full
_refine_ls_number_parameters 415
_refine_ls_number_reflns 6048
_refine_ls_number_restraints 126
_refine_ls_restrained_S_all 0.973
_refine_ls_R_factor_all 0.0756
_refine_ls_R_factor_gt 0.0402
_refine_ls_shift/su_max 0.000
_refine_ls_shift/su_mean 0.000
_refine_ls_structure_factor_coef Fsqd
_refine_ls_weighting_details 'calc w=1/[\s^2^(Fo^2^)+(0.0267P)^2^+0.0000P] where P=(Fo^2^+2Fc^2^)/3'
_refine_ls_weighting_scheme calc
_refine_ls_wR_factor_gt 0.0655
_refine_ls_wR_factor_ref 0.0785
_reflns_number_gt 3958
_reflns_number_total 6048
_reflns_threshold_expression >2sigma(I)
_cod_data_source_file ic500161e_si_001.cif
_cod_data_source_block 1_[TMBA][Co6C(CO)14]
_cod_depositor_comments
;
The following automatic conversions were performed:

'_symmetry_cell_setting' value 'Triclinic' changed to 'triclinic'
according to
/usr/data/users/saulius/automatic-downloads/rss-feeds/ACS/lib/dictionaries/cif_core.dic
dictionary named 'cif_core.dic' version 2.4.2 from 2011-04-26.

Automatic conversion script
Id: cif_fix_values 2281 2013-09-26 08:29:07Z andrius 

 Adding full bibliography for 4337973--4337985.cif.
;
_cod_original_sg_symbol_H-M P-1
_cod_database_code 4337973

loop_
_symmetry_equiv_pos_as_xyz
'x, y, z'
'-x, -y, -z'

loop_
_atom_site_label
_atom_site_type_symbol
_atom_site_fract_x
_atom_site_fract_y
_atom_site_fract_z
_atom_site_U_iso_or_equiv
_atom_site_adp_type
_atom_site_occupancy
_atom_site_symmetry_multiplicity
_atom_site_calc_flag
_atom_site_refinement_flags
C1 C 0.4435(5) 0.2173(3) 0.2671(3) 0.0353(10) Uani 1 1 d .
C2 C 0.7500(6) 0.1411(4) 0.3425(4) 0.0595(13) Uani 1 1 d U
C3 C 0.4568(5) 0.0051(4) 0.2936(3) 0.0528(12) Uani 1 1 d U
C4 C 0.6394(6) -0.0016(4) 0.1661(4) 0.0624(14) Uani 1 1 d U
C5 C 0.2717(6) 0.0860(4) 0.4174(4) 0.0602(13) Uani 1 1 d U
C6 C 0.1541(5) 0.0829(3) 0.2270(3) 0.0443(11) Uani 1 1 d U
C7 C 0.1206(6) 0.1444(3) 0.0607(3) 0.0477(12) Uani 1 1 d U
C8 C 0.2392(7) 0.3308(4) 0.4135(4) 0.0782(17) Uani 1 1 d U
C9 C 0.1418(5) 0.3133(3) 0.2168(3) 0.0478(12) Uani 1 1 d U
C10 C 0.3713(5) 0.2746(3) 0.0818(3) 0.0471(12) Uani 1 1 d U
C11 C 0.3915(7) 0.4622(4) 0.3222(4) 0.0788(17) Uani 1 1 d U
C12 C 0.6322(6) 0.4022(4) 0.1762(4) 0.0592(14) Uani 1 1 d U
C13 C 0.7553(7) 0.3613(4) 0.3910(4) 0.0734(16) Uani 1 1 d U
C14 C 0.6694(6) 0.1930(4) 0.1380(4) 0.0582(13) Uani 1 1 d U
C15 C 0.5929(6) 0.2379(4) 0.4880(4) 0.0652(15) Uani 1 1 d U
C101 C 1.0026(6) 0.3529(4) 0.6685(4) 0.0782(17) Uani 1 1 d .
H10A H 1.0707 0.4126 0.6990 0.117 Uiso 1 1 calc R
H10B H 0.8951 0.3627 0.6784 0.117 Uiso 1 1 calc R
H10C H 1.0028 0.3425 0.6023 0.117 Uiso 1 1 calc R
C102 C 0.9581(7) 0.1684(4) 0.6610(4) 0.0920(19) Uani 1 1 d .
H10D H 0.8510 0.1778 0.6719 0.138 Uiso 1 1 calc R
H10E H 0.9981 0.1089 0.6857 0.138 Uiso 1 1 calc R
H10F H 0.9569 0.1591 0.5947 0.138 Uiso 1 1 calc R
C103 C 1.2326(6) 0.2467(5) 0.6914(4) 0.096(2) Uani 1 1 d .
H10G H 1.3002 0.3064 0.7222 0.144 Uiso 1 1 calc R
H10H H 1.2313 0.2375 0.6251 0.144 Uiso 1 1 calc R
H10I H 1.2734 0.1873 0.7161 0.144 Uiso 1 1 calc R
C104 C 1.0736(5) 0.2773(4) 0.8148(3) 0.0575(13) Uani 1 1 d U
H10J H 1.1004 0.2133 0.8371 0.069 Uiso 1 1 calc R
H10K H 1.1612 0.3277 0.8436 0.069 Uiso 1 1 calc R
C105 C 0.9242(6) 0.3126(4) 0.8484(3) 0.0523(11) Uani 1 1 d U
C106 C 0.8020(6) 0.2444(4) 0.8545(4) 0.0672(14) Uani 1 1 d U
H106 H 0.8101 0.1743 0.8364 0.081 Uiso 1 1 calc R
C107 C 0.6677(7) 0.2787(5) 0.8872(4) 0.0802(16) Uani 1 1 d U
H107 H 0.5853 0.2319 0.8900 0.096 Uiso 1 1 calc R
C108 C 0.6554(7) 0.3810(5) 0.9154(4) 0.0884(17) Uani 1 1 d U
H108 H 0.5646 0.4038 0.9373 0.106 Uiso 1 1 calc R
C109 C 0.7746(8) 0.4495(4) 0.9116(4) 0.0877(17) Uani 1 1 d U
H109 H 0.7663 0.5192 0.9317 0.105 Uiso 1 1 calc R
C110 C 0.9091(7) 0.4162(4) 0.8779(4) 0.0764(15) Uani 1 1 d U
H110 H 0.9903 0.4639 0.8750 0.092 Uiso 1 1 calc R
Co1 Co 0.25998(7) 0.19394(4) 0.16705(4) 0.03962(16) Uani 1 1 d .
Co2 Co 0.53488(7) 0.28519(4) 0.18694(4) 0.04268(17) Uani 1 1 d .
Co3 Co 0.33948(7) 0.12077(4) 0.31871(4) 0.04302(17) Uani 1 1 d .
Co4 Co 0.57072(7) 0.10621(4) 0.23200(4) 0.04416(17) Uani 1 1 d .
Co5 Co 0.61471(7) 0.25171(4) 0.37140(4) 0.04772(18) Uani 1 1 d .
Co6 Co 0.33191(7) 0.32955(4) 0.31420(4) 0.04648(18) Uani 1 1 d .
N1 N 1.0639(4) 0.2605(3) 0.7086(3) 0.0543(10) Uani 1 1 d .
O2 O 0.8693(4) 0.1056(3) 0.3723(3) 0.0874(12) Uani 1 1 d U
O3 O 0.4699(4) -0.0802(2) 0.3040(3) 0.0797(11) Uani 1 1 d U
O4 O 0.6793(5) -0.0732(3) 0.1238(3) 0.0938(13) Uani 1 1 d U
O5 O 0.2286(5) 0.0627(3) 0.4815(3) 0.0943(13) Uani 1 1 d U
O6 O 0.0386(4) 0.0281(3) 0.2051(2) 0.0647(9) Uani 1 1 d U
O7 O 0.0357(4) 0.1138(3) -0.0081(2) 0.0690(10) Uani 1 1 d U
O8 O 0.1820(6) 0.3346(4) 0.4789(3) 0.1256(18) Uani 1 1 d U
O9 O 0.0207(4) 0.3487(2) 0.1929(3) 0.0726(10) Uani 1 1 d U
O10 O 0.3324(4) 0.2955(2) 0.0068(2) 0.0607(9) Uani 1 1 d U
O11 O 0.4304(6) 0.5473(3) 0.3324(4) 0.1262(18) Uani 1 1 d U
O12 O 0.6925(5) 0.4792(3) 0.1699(3) 0.0901(13) Uani 1 1 d U
O13 O 0.8424(5) 0.4319(3) 0.4062(3) 0.1164(16) Uani 1 1 d U
O14 O 0.7563(4) 0.1715(3) 0.0874(3) 0.0875(13) Uani 1 1 d U
O15 O 0.5789(5) 0.2338(3) 0.5633(3) 0.0951(13) Uani 1 1 d U

loop_
_atom_site_aniso_label
_atom_site_aniso_U_11
_atom_site_aniso_U_22
_atom_site_aniso_U_33
_atom_site_aniso_U_23
_atom_site_aniso_U_13
_atom_site_aniso_U_12
C1 0.035(2) 0.035(2) 0.036(3) 0.0045(18) 0.007(2) 0.0022(18)
C2 0.046(3) 0.069(3) 0.066(4) 0.015(3) 0.012(3) 0.010(3)
C3 0.050(3) 0.056(3) 0.056(3) 0.014(3) 0.016(3) 0.001(2)
C4 0.054(3) 0.050(3) 0.089(4) 0.012(3) 0.028(3) 0.003(2)
C5 0.059(3) 0.068(3) 0.054(3) 0.009(3) 0.014(3) -0.006(3)
C6 0.043(3) 0.051(3) 0.038(3) 0.005(2) 0.008(2) 0.001(2)
C7 0.043(3) 0.054(3) 0.048(3) 0.010(2) 0.012(3) -0.001(2)
C8 0.089(4) 0.094(4) 0.060(4) 0.017(3) 0.027(3) 0.042(3)
C9 0.042(3) 0.046(3) 0.059(3) 0.010(2) 0.016(3) 0.006(2)
C10 0.042(3) 0.049(3) 0.049(3) 0.000(2) 0.012(3) 0.003(2)
C11 0.087(4) 0.052(3) 0.093(4) 0.001(3) 0.014(4) 0.015(3)
C12 0.052(3) 0.059(3) 0.070(4) 0.017(3) 0.012(3) 0.004(3)
C13 0.067(4) 0.068(4) 0.076(4) 0.012(3) -0.007(3) -0.007(3)
C14 0.048(3) 0.061(3) 0.069(4) 0.017(3) 0.015(3) 0.003(2)
C15 0.067(4) 0.070(3) 0.054(4) 0.005(3) 0.003(3) 0.004(3)
C101 0.089(4) 0.083(4) 0.073(4) 0.037(3) 0.019(3) 0.020(3)
C102 0.124(6) 0.071(4) 0.074(4) -0.005(3) 0.020(4) -0.015(4)
C103 0.066(4) 0.156(6) 0.077(4) 0.027(4) 0.032(3) 0.037(4)
C104 0.058(3) 0.072(3) 0.045(3) 0.016(2) 0.008(3) 0.007(3)
C105 0.059(3) 0.057(3) 0.046(3) 0.021(2) 0.014(2) 0.004(2)
C106 0.071(3) 0.065(3) 0.070(3) 0.019(3) 0.019(3) 0.005(3)
C107 0.072(3) 0.095(4) 0.084(4) 0.028(3) 0.031(3) 0.002(3)
C108 0.085(4) 0.112(4) 0.084(4) 0.029(4) 0.041(3) 0.026(4)
C109 0.114(4) 0.071(4) 0.090(4) 0.013(3) 0.047(4) 0.030(3)
C110 0.094(4) 0.061(3) 0.081(4) 0.012(3) 0.036(3) 0.002(3)
Co1 0.0340(3) 0.0433(3) 0.0410(4) 0.0044(3) 0.0081(3) 0.0014(3)
Co2 0.0363(3) 0.0431(3) 0.0504(4) 0.0101(3) 0.0112(3) -0.0014(3)
Co3 0.0409(4) 0.0466(3) 0.0444(4) 0.0102(3) 0.0132(3) 0.0026(3)
Co4 0.0387(4) 0.0428(3) 0.0523(4) 0.0050(3) 0.0134(3) 0.0078(3)
Co5 0.0419(4) 0.0500(4) 0.0471(4) 0.0041(3) 0.0014(3) 0.0008(3)
Co6 0.0471(4) 0.0449(4) 0.0455(4) -0.0009(3) 0.0100(3) 0.0088(3)
N1 0.056(3) 0.066(3) 0.047(3) 0.017(2) 0.016(2) 0.014(2)
O2 0.054(2) 0.116(3) 0.088(3) 0.014(2) -0.001(2) 0.035(2)
O3 0.093(3) 0.051(2) 0.109(3) 0.031(2) 0.040(2) 0.018(2)
O4 0.098(3) 0.062(2) 0.127(4) -0.010(2) 0.055(3) 0.016(2)
O5 0.107(3) 0.123(3) 0.061(3) 0.029(2) 0.031(3) -0.015(3)
O6 0.054(2) 0.073(2) 0.066(2) 0.0128(19) 0.011(2) -0.0233(19)
O7 0.060(2) 0.092(3) 0.043(2) -0.002(2) -0.0050(19) -0.012(2)
O8 0.174(5) 0.151(4) 0.081(3) 0.032(3) 0.080(3) 0.075(3)
O9 0.050(2) 0.072(2) 0.091(3) 0.0050(19) 0.003(2) 0.0236(18)
O10 0.064(2) 0.073(2) 0.046(2) 0.0176(18) 0.0074(19) -0.0050(18)
O11 0.155(4) 0.050(2) 0.161(5) -0.009(3) 0.021(4) -0.006(3)
O12 0.084(3) 0.062(2) 0.127(4) 0.029(2) 0.019(3) -0.020(2)
O13 0.107(4) 0.083(3) 0.140(4) 0.016(3) -0.016(3) -0.045(3)
O14 0.088(3) 0.091(3) 0.111(3) 0.035(2) 0.070(3) 0.028(2)
O15 0.117(3) 0.113(3) 0.049(3) 0.011(2) 0.004(3) -0.011(3)

loop_
_atom_type_symbol
_atom_type_description
_atom_type_scat_dispersion_real
_atom_type_scat_dispersion_imag
_atom_type_scat_source
C C 0.0033 0.0016 'International Tables Vol C Tables 4.2.6.8 and 6.1.1.4'
H H 0.0000 0.0000 'International Tables Vol C Tables 4.2.6.8 and 6.1.1.4'
N N 0.0061 0.0033 'International Tables Vol C Tables 4.2.6.8 and 6.1.1.4'
O O 0.0106 0.0060 'International Tables Vol C Tables 4.2.6.8 and 6.1.1.4'
Co Co 0.3494 0.9721 'International Tables Vol C Tables 4.2.6.8 and 6.1.1.4'

loop_
_geom_angle_atom_site_label_1
_geom_angle_atom_site_label_2
_geom_angle_atom_site_label_3
_geom_angle
Co2 C1 Co3 164.1(2)
Co2 C1 Co6 95.95(17)
Co3 C1 Co6 95.16(18)
Co2 C1 Co5 95.70(18)
Co3 C1 Co5 95.59(18)
Co6 C1 Co5 90.24(17)
Co2 C1 Co4 85.89(16)
Co3 C1 Co4 84.20(15)
Co6 C1 Co4 174.1(2)
Co5 C1 Co4 83.97(15)
Co2 C1 Co1 84.94(17)
Co3 C1 Co1 84.94(17)
Co6 C1 Co1 84.05(15)
Co5 C1 Co1 174.3(2)
Co4 C1 Co1 101.73(18)
O2 C2 Co5 142.1(4)
O2 C2 Co4 136.9(4)
Co5 C2 Co4 80.88(19)
O3 C3 Co3 143.9(4)
O3 C3 Co4 135.8(4)
Co3 C3 Co4 80.33(19)
O4 C4 Co4 177.7(4)
O5 C5 Co3 179.4(5)
O6 C6 Co3 144.6(4)
O6 C6 Co1 135.4(4)
Co3 C6 Co1 80.00(19)
O7 C7 Co1 178.0(4)
O8 C8 Co6 177.8(6)
O9 C9 Co6 143.1(4)
O9 C9 Co1 136.2(4)
Co6 C9 Co1 80.62(17)
O10 C10 Co2 145.7(4)
O10 C10 Co1 134.5(4)
Co2 C10 Co1 79.8(2)
O11 C11 Co6 176.4(6)
O12 C12 Co2 178.5(4)
O13 C13 Co5 177.6(6)
O14 C14 Co2 149.9(4)
O14 C14 Co4 131.7(4)
Co2 C14 Co4 78.35(19)
O15 C15 Co5 176.9(5)
N1 C101 H10A 109.5
N1 C101 H10B 109.5
H10A C101 H10B 109.5
N1 C101 H10C 109.5
H10A C101 H10C 109.5
H10B C101 H10C 109.5
N1 C102 H10D 109.5
N1 C102 H10E 109.5
H10D C102 H10E 109.5
N1 C102 H10F 109.5
H10D C102 H10F 109.5
H10E C102 H10F 109.5
N1 C103 H10G 109.5
N1 C103 H10H 109.5
H10G C103 H10H 109.5
N1 C103 H10I 109.5
H10G C103 H10I 109.5
H10H C103 H10I 109.5
C105 C104 N1 115.9(4)
C105 C104 H10J 108.3
N1 C104 H10J 108.3
C105 C104 H10K 108.3
N1 C104 H10K 108.3
H10J C104 H10K 107.4
C106 C105 C110 117.8(5)
C106 C105 C104 122.0(4)
C110 C105 C104 120.1(5)
C105 C106 C107 120.8(5)
C105 C106 H106 119.6
C107 C106 H106 119.6
C108 C107 C106 120.2(6)
C108 C107 H107 119.9
C106 C107 H107 119.9
C109 C108 C107 120.3(6)
C109 C108 H108 119.9
C107 C108 H108 119.9
C108 C109 C110 120.1(5)
C108 C109 H109 119.9
C110 C109 H109 119.9
C109 C110 C105 120.8(5)
C109 C110 H110 119.6
C105 C110 H110 119.6
C7 Co1 C1 164.02(17)
C7 Co1 C9 99.99(19)
C1 Co1 C9 95.95(18)
C7 Co1 C6 86.20(19)
C1 Co1 C6 92.90(18)
C9 Co1 C6 97.27(17)
C7 Co1 C10 85.0(2)
C1 Co1 C10 92.48(18)
C9 Co1 C10 95.13(17)
C6 Co1 C10 165.90(16)
C7 Co1 Co2 128.81(14)
C1 Co1 Co2 46.44(12)
C9 Co1 Co2 98.73(14)
C6 Co1 Co2 137.47(13)
C10 Co1 Co2 46.05(13)
C7 Co1 Co3 130.82(14)
C1 Co1 Co3 46.61(12)
C9 Co1 Co3 98.36(14)
C6 Co1 Co3 46.31(13)
C10 Co1 Co3 137.87(14)
Co2 Co1 Co3 92.36(4)
C7 Co1 Co6 148.31(14)
C1 Co1 Co6 47.62(11)
C9 Co1 Co6 48.34(14)
C6 Co1 Co6 97.48(13)
C10 Co1 Co6 95.77(13)
Co2 Co1 Co6 66.20(3)
Co3 Co1 Co6 65.83(6)
C7 Co1 Co4 124.97(14)
C1 Co1 Co4 39.10(11)
C9 Co1 Co4 135.05(14)
C6 Co1 Co4 86.75(13)
C10 Co1 Co4 89.22(13)
Co2 Co1 Co4 54.78(5)
Co3 Co1 Co4 53.91(2)
Co6 Co1 Co4 86.71(4)
C12 Co2 C1 144.3(2)
C12 Co2 C14 99.8(2)
C1 Co2 C14 104.76(19)
C12 Co2 C10 98.6(2)
C1 Co2 C10 102.78(19)
C14 Co2 C10 98.7(2)
C12 Co2 Co1 142.86(15)
C1 Co2 Co1 48.62(12)
C14 Co2 Co1 108.27(16)
C10 Co2 Co1 54.17(15)
C12 Co2 Co4 146.03(15)
C1 Co2 Co4 48.09(11)
C14 Co2 Co4 56.67(15)
C10 Co2 Co4 108.35(14)
Co1 Co2 Co4 71.11(4)
C12 Co2 Co5 109.26(17)
C1 Co2 Co5 42.77(13)
C14 Co2 Co5 96.90(16)
C10 Co2 Co5 145.08(15)
Co1 Co2 Co5 91.25(3)
Co4 Co2 Co5 56.81(2)
C12 Co2 Co6 107.95(16)
C1 Co2 Co6 42.64(11)
C14 Co2 Co6 147.13(15)
C10 Co2 Co6 94.28(14)
Co1 Co2 Co6 57.03(4)
Co4 Co2 Co6 90.58(3)
Co5 Co2 Co6 57.77(4)
C5 Co3 C1 148.6(2)
C5 Co3 C6 99.5(2)
C1 Co3 C6 102.11(19)
C5 Co3 C3 97.1(2)
C1 Co3 C3 101.43(19)
C6 Co3 C3 99.4(2)
C5 Co3 Co4 142.94(16)
C1 Co3 Co4 48.79(11)
C6 Co3 Co4 105.71(14)
C3 Co3 Co4 52.67(14)
C5 Co3 Co1 145.11(17)
C1 Co3 Co1 48.45(12)
C6 Co3 Co1 53.69(14)
C3 Co3 Co1 108.21(15)
Co4 Co3 Co1 71.55(4)
C5 Co3 Co6 112.62(16)
C1 Co3 Co6 42.89(11)
C6 Co3 Co6 95.84(13)
C3 Co3 Co6 143.72(15)
Co4 Co3 Co6 91.53(3)
Co1 Co3 Co6 57.10(3)
C5 Co3 Co5 111.86(17)
C1 Co3 Co5 42.68(13)
C6 Co3 Co5 144.65(14)
C3 Co3 Co5 92.67(16)
Co4 Co3 Co5 57.08(4)
Co1 Co3 Co5 90.98(4)
Co6 Co3 Co5 57.82(4)
C4 Co4 C1 161.3(2)
C4 Co4 C2 102.4(2)
C1 Co4 C2 96.16(18)
C4 Co4 C3 87.3(2)
C1 Co4 C3 93.98(18)
C2 Co4 C3 93.4(2)
C4 Co4 C14 84.4(2)
C1 Co4 C14 91.00(17)
C2 Co4 C14 97.2(2)
C3 Co4 C14 167.71(19)
C4 Co4 Co3 130.72(15)
C1 Co4 Co3 47.01(12)
C2 Co4 Co3 98.27(15)
C3 Co4 Co3 46.99(13)
C14 Co4 Co3 136.44(12)
C4 Co4 Co5 150.74(17)
C1 Co4 Co5 47.70(12)
C2 Co4 Co5 48.47(13)
C3 Co4 Co5 96.03(14)
C14 Co4 Co5 95.63(14)
Co3 Co4 Co5 66.44(4)
C4 Co4 Co2 126.99(17)
C1 Co4 Co2 46.02(12)
C2 Co4 Co2 99.22(14)
C3 Co4 Co2 138.90(13)
C14 Co4 Co2 44.98(12)
Co3 Co4 Co2 92.32(3)
Co5 Co4 Co2 65.79(5)
C4 Co4 Co1 122.26(17)
C1 Co4 Co1 39.17(12)
C2 Co4 Co1 135.32(14)
C3 Co4 Co1 90.14(14)
C14 Co4 Co1 86.64(13)
Co3 Co4 Co1 54.53(5)
Co5 Co4 Co1 86.87(4)
Co2 Co4 Co1 54.11(3)
C15 Co5 C13 103.0(3)
C15 Co5 C1 121.9(2)
C13 Co5 C1 125.4(2)
C15 Co5 C2 101.3(2)
C13 Co5 C2 101.1(2)
C1 Co5 C2 98.97(19)
C15 Co5 Co4 124.73(17)
C13 Co5 Co4 126.29(19)
C1 Co5 Co4 48.32(11)
C2 Co5 Co4 50.65(16)
C15 Co5 Co6 98.95(16)
C13 Co5 Co6 103.15(18)
C1 Co5 Co6 44.88(11)
C2 Co5 Co6 143.81(16)
Co4 Co5 Co6 93.19(4)
C15 Co5 Co2 159.75(17)
C13 Co5 Co2 86.70(18)
C1 Co5 Co2 41.53(12)
C2 Co5 Co2 94.05(15)
Co4 Co5 Co2 57.40(5)
Co6 Co5 Co2 61.22(2)
C15 Co5 Co3 83.62(18)
C13 Co5 Co3 163.79(17)
C1 Co5 Co3 41.73(12)
C2 Co5 Co3 91.96(16)
Co4 Co5 Co3 56.49(3)
Co6 Co5 Co3 60.91(5)
Co2 Co5 Co3 82.78(3)
C8 Co6 C11 102.2(3)
C8 Co6 C1 123.0(2)
C11 Co6 C1 125.5(2)
C8 Co6 C9 99.1(2)
C11 Co6 C9 101.9(2)
C1 Co6 C9 99.37(17)
C8 Co6 Co1 123.2(2)
C11 Co6 Co1 128.02(19)
C1 Co6 Co1 48.33(12)
C9 Co6 Co1 51.04(12)
C8 Co6 Co5 102.20(17)
C11 Co6 Co5 101.23(18)
C1 Co6 Co5 44.88(12)
C9 Co6 Co5 144.25(13)
Co1 Co6 Co5 93.22(4)
C8 Co6 Co3 83.63(17)
C11 Co6 Co3 162.48(18)
C1 Co6 Co3 41.95(12)
C9 Co6 Co3 93.32(12)
Co1 Co6 Co3 57.07(4)
Co5 Co6 Co3 61.27(3)
C8 Co6 Co2 162.25(16)
C11 Co6 Co2 87.70(18)
C1 Co6 Co2 41.41(12)
C9 Co6 Co2 93.16(14)
Co1 Co6 Co2 56.77(4)
Co5 Co6 Co2 61.02(5)
Co3 Co6 Co2 82.86(3)
C102 N1 C101 109.2(4)
C102 N1 C103 109.9(4)
C101 N1 C103 108.3(4)
C102 N1 C104 111.6(4)
C101 N1 C104 110.6(4)
C103 N1 C104 107.2(4)

loop_
_geom_bond_atom_site_label_1
_geom_bond_atom_site_label_2
_geom_bond_distance
C1 Co2 1.847(4)
C1 Co3 1.857(4)
C1 Co6 1.891(4)
C1 Co5 1.891(4)
C1 Co4 1.910(4)
C1 Co1 1.913(4)
C2 O2 1.168(5)
C2 Co5 1.928(5)
C2 Co4 1.992(5)
C3 O3 1.163(5)
C3 Co3 1.874(5)
C3 Co4 2.037(5)
C4 O4 1.143(5)
C4 Co4 1.770(5)
C5 O5 1.150(5)
C5 Co3 1.771(5)
C6 O6 1.164(5)
C6 Co3 1.869(5)
C6 Co1 2.083(5)
C7 O7 1.135(5)
C7 Co1 1.793(5)
C8 O8 1.148(5)
C8 Co6 1.778(6)
C9 O9 1.159(5)
C9 Co6 1.928(5)
C9 Co1 2.007(4)
C10 O10 1.166(5)
C10 Co2 1.857(5)
C10 Co1 2.092(5)
C11 O11 1.140(6)
C11 Co6 1.787(6)
C12 O12 1.148(5)
C12 Co2 1.771(5)
C13 O13 1.139(6)
C13 Co5 1.799(6)
C14 O14 1.152(5)
C14 Co2 1.848(5)
C14 Co4 2.184(5)
C15 O15 1.142(5)
C15 Co5 1.790(6)
C101 N1 1.499(5)
C101 H10A 0.9600
C101 H10B 0.9600
C101 H10C 0.9600
C102 N1 1.487(6)
C102 H10D 0.9600
C102 H10E 0.9600
C102 H10F 0.9600
C103 N1 1.510(6)
C103 H10G 0.9600
C103 H10H 0.9600
C103 H10I 0.9600
C104 C105 1.505(6)
C104 N1 1.525(5)
C104 H10J 0.9700
C104 H10K 0.9700
C105 C106 1.378(6)
C105 C110 1.385(6)
C106 C107 1.379(7)
C106 H106 0.9300
C107 C108 1.362(7)
C107 H107 0.9300
C108 C109 1.350(7)
C108 H108 0.9300
C109 C110 1.383(7)
C109 H109 0.9300
C110 H110 0.9300
Co1 Co2 2.5390(18)
Co1 Co3 2.5458(17)
Co1 Co6 2.5467(16)
Co1 Co4 2.9651(19)
Co2 Co4 2.5601(19)
Co2 Co5 2.772(2)
Co2 Co6 2.7771(16)
Co3 Co4 2.5259(16)
Co3 Co6 2.767(2)
Co3 Co5 2.7770(17)
Co4 Co5 2.5431(16)
Co5 Co6 2.6803(17)

loop_
_geom_torsion_atom_site_label_1
_geom_torsion_atom_site_label_2
_geom_torsion_atom_site_label_3
_geom_torsion_atom_site_label_4
_geom_torsion
N1 C104 C105 C106 86.1(6)
N1 C104 C105 C110 -96.5(6)
C110 C105 C106 C107 1.3(8)
C104 C105 C106 C107 178.8(5)
C105 C106 C107 C108 -1.1(8)
C106 C107 C108 C109 0.0(9)
C107 C108 C109 C110 0.8(10)
C108 C109 C110 C105 -0.5(9)
C106 C105 C110 C109 -0.5(8)
C104 C105 C110 C109 -178.1(5)
O7 C7 Co1 C1 -63(12)
O7 C7 Co1 C9 113(12)
O7 C7 Co1 C6 -150(12)
O7 C7 Co1 C10 19(12)
O7 C7 Co1 Co2 3(12)
O7 C7 Co1 Co3 -137(12)
O7 C7 Co1 Co6 112(12)
O7 C7 Co1 Co4 -67(12)
Co2 C1 Co1 C7 79.7(7)
Co3 C1 Co1 C7 -88.1(7)
Co6 C1 Co1 C7 176.2(6)
Co5 C1 Co1 C7 176(2)
Co4 C1 Co1 C7 -5.1(7)
Co2 C1 Co1 C9 -96.40(17)
Co3 C1 Co1 C9 95.88(16)
Co6 C1 Co1 C9 0.14(17)
Co5 C1 Co1 C9 0(2)
Co4 C1 Co1 C9 178.87(18)
Co2 C1 Co1 C6 165.98(14)
Co3 C1 Co1 C6 -1.75(15)
Co6 C1 Co1 C6 -97.49(16)
Co5 C1 Co1 C6 -97(2)
Co4 C1 Co1 C6 81.24(19)
Co2 C1 Co1 C10 -0.98(15)
Co3 C1 Co1 C10 -168.70(14)
Co6 C1 Co1 C10 95.56(16)
Co5 C1 Co1 C10 96(2)
Co4 C1 Co1 C10 -85.71(19)
Co3 C1 Co1 Co2 -167.72(19)
Co6 C1 Co1 Co2 96.54(16)
Co5 C1 Co1 Co2 97(2)
Co4 C1 Co1 Co2 -84.73(18)
Co2 C1 Co1 Co3 167.72(19)
Co6 C1 Co1 Co3 -95.74(16)
Co5 C1 Co1 Co3 -96(2)
Co4 C1 Co1 Co3 82.99(17)
Co2 C1 Co1 Co6 -96.54(16)
Co3 C1 Co1 Co6 95.74(16)
Co5 C1 Co1 Co6 0(2)
Co4 C1 Co1 Co6 178.7(2)
Co2 C1 Co1 Co4 84.73(18)
Co3 C1 Co1 Co4 -82.99(17)
Co6 C1 Co1 Co4 -178.7(2)
Co5 C1 Co1 Co4 -179(100)
O9 C9 Co1 C7 0.3(6)
Co6 C9 Co1 C7 -179.04(16)
O9 C9 Co1 C1 179.2(5)
Co6 C9 Co1 C1 -0.14(17)
O9 C9 Co1 C6 -87.1(5)
Co6 C9 Co1 C6 93.56(18)
O9 C9 Co1 C10 86.2(5)
Co6 C9 Co1 C10 -93.18(18)
O9 C9 Co1 Co2 132.5(5)
Co6 C9 Co1 Co2 -46.90(13)
O9 C9 Co1 Co3 -133.8(5)
Co6 C9 Co1 Co3 46.80(13)
O9 C9 Co1 Co6 179.4(6)
O9 C9 Co1 Co4 -179.7(4)
Co6 C9 Co1 Co4 0.9(2)
O6 C6 Co1 C7 -12.4(5)
Co3 C6 Co1 C7 165.77(17)
O6 C6 Co1 C1 -176.4(5)
Co3 C6 Co1 C1 1.75(15)
O6 C6 Co1 C9 87.2(5)
Co3 C6 Co1 C9 -94.63(18)
O6 C6 Co1 C10 -64.1(9)
Co3 C6 Co1 C10 114.0(7)
O6 C6 Co1 Co2 -161.4(4)
Co3 C6 Co1 Co2 16.8(2)
O6 C6 Co1 Co3 -178.2(6)
O6 C6 Co1 Co6 136.0(5)
Co3 C6 Co1 Co6 -45.86(12)
O6 C6 Co1 Co4 -137.8(5)
Co3 C6 Co1 Co4 40.39(10)
O10 C10 Co1 C7 16.8(5)
Co2 C10 Co1 C7 -163.19(17)
O10 C10 Co1 C1 -179.0(5)
Co2 C10 Co1 C1 0.99(15)
O10 C10 Co1 C9 -82.8(5)
Co2 C10 Co1 C9 97.19(17)
O10 C10 Co1 C6 68.7(9)
Co2 C10 Co1 C6 -111.3(7)
O10 C10 Co1 Co2 -180.0(6)
O10 C10 Co1 Co3 168.8(4)
Co2 C10 Co1 Co3 -11.3(2)
O10 C10 Co1 Co6 -131.3(5)
Co2 C10 Co1 Co6 48.63(12)
O10 C10 Co1 Co4 142.0(5)
Co2 C10 Co1 Co4 -37.99(11)
O12 C12 Co2 C1 -54(19)
O12 C12 Co2 C14 173(100)
O12 C12 Co2 C10 73(19)
O12 C12 Co2 Co1 34(19)
O12 C12 Co2 Co4 -145(19)
O12 C12 Co2 Co5 -86(19)
O12 C12 Co2 Co6 -25(19)
Co3 C1 Co2 C12 177.1(7)
Co6 C1 Co2 C12 43.0(4)
Co5 C1 Co2 C12 -47.8(4)
Co4 C1 Co2 C12 -131.3(3)
Co1 C1 Co2 C12 126.5(3)
Co3 C1 Co2 C14 -50.9(8)
Co6 C1 Co2 C14 174.99(19)
Co5 C1 Co2 C14 84.2(2)
Co4 C1 Co2 C14 0.6(2)
Co1 C1 Co2 C14 -101.54(19)
Co3 C1 Co2 C10 51.8(8)
Co6 C1 Co2 C10 -82.33(19)
Co5 C1 Co2 C10 -173.17(15)
Co4 C1 Co2 C10 103.31(17)
Co1 C1 Co2 C10 1.13(18)
Co3 C1 Co2 Co1 50.6(8)
Co6 C1 Co2 Co1 -83.46(15)
Co5 C1 Co2 Co1 -174.3(2)
Co4 C1 Co2 Co1 102.18(17)
Co3 C1 Co2 Co4 -51.5(7)
Co6 C1 Co2 Co4 174.4(2)
Co5 C1 Co2 Co4 83.52(15)
Co1 C1 Co2 Co4 -102.18(17)
Co3 C1 Co2 Co5 -135.0(9)
Co6 C1 Co2 Co5 90.84(18)
Co4 C1 Co2 Co5 -83.52(15)
Co1 C1 Co2 Co5 174.3(2)
Co3 C1 Co2 Co6 134.1(9)
Co5 C1 Co2 Co6 -90.84(18)
Co4 C1 Co2 Co6 -174.4(2)
Co1 C1 Co2 Co6 83.46(15)
O14 C14 Co2 C12 -30.6(9)
Co4 C14 Co2 C12 153.30(18)
O14 C14 Co2 C1 175.5(9)
Co4 C14 Co2 C1 -0.57(19)
O14 C14 Co2 C10 69.7(9)
Co4 C14 Co2 C10 -106.33(18)
O14 C14 Co2 Co1 124.7(9)
Co4 C14 Co2 Co1 -51.31(15)
O14 C14 Co2 Co4 176.1(10)
O14 C14 Co2 Co5 -141.6(9)
Co4 C14 Co2 Co5 42.31(12)
O14 C14 Co2 Co6 -178.3(7)
Co4 C14 Co2 Co6 5.7(3)
O10 C10 Co2 C12 27.7(7)
Co1 C10 Co2 C12 -152.26(17)
O10 C10 Co2 C1 178.9(6)
Co1 C10 Co2 C1 -1.05(16)
O10 C10 Co2 C14 -73.7(6)
Co1 C10 Co2 C14 106.34(18)
O10 C10 Co2 Co1 180.0(7)
O10 C10 Co2 Co4 -131.4(6)
Co1 C10 Co2 Co4 48.68(12)
O10 C10 Co2 Co5 170.8(5)
Co1 C10 Co2 Co5 -9.2(3)
O10 C10 Co2 Co6 136.6(6)
Co1 C10 Co2 Co6 -43.36(10)
C7 Co1 Co2 C12 71.4(3)
C1 Co1 Co2 C12 -129.0(3)
C9 Co1 Co2 C12 -39.0(3)
C6 Co1 Co2 C12 -150.0(3)
C10 Co1 Co2 C12 49.7(3)
Co3 Co1 Co2 C12 -137.9(3)
Co6 Co1 Co2 C12 -75.6(3)
Co4 Co1 Co2 C12 -179.2(3)
C7 Co1 Co2 C1 -159.7(2)
C9 Co1 Co2 C1 89.9(2)
C6 Co1 Co2 C1 -21.0(2)
C10 Co1 Co2 C1 178.6(2)
Co3 Co1 Co2 C1 -8.90(14)
Co6 Co1 Co2 C1 53.33(15)
Co4 Co1 Co2 C1 -50.25(14)
C7 Co1 Co2 C14 -65.8(2)
C1 Co1 Co2 C14 93.8(2)
C9 Co1 Co2 C14 -176.2(2)
C6 Co1 Co2 C14 72.8(2)
C10 Co1 Co2 C14 -87.5(2)
Co3 Co1 Co2 C14 84.92(17)
Co6 Co1 Co2 C14 147.15(17)
Co4 Co1 Co2 C14 43.57(17)
C7 Co1 Co2 C10 21.7(2)
C1 Co1 Co2 C10 -178.6(2)
C9 Co1 Co2 C10 -88.7(2)
C6 Co1 Co2 C10 160.4(2)
Co3 Co1 Co2 C10 172.46(15)
Co6 Co1 Co2 C10 -125.31(16)
Co4 Co1 Co2 C10 131.11(15)
C7 Co1 Co2 Co4 -109.42(17)
C1 Co1 Co2 Co4 50.25(14)
C9 Co1 Co2 Co4 140.18(14)
C6 Co1 Co2 Co4 29.27(17)
C10 Co1 Co2 Co4 -131.11(15)
Co3 Co1 Co2 Co4 41.35(2)
Co6 Co1 Co2 Co4 103.57(5)
C7 Co1 Co2 Co5 -163.53(17)
C1 Co1 Co2 Co5 -3.87(14)
C9 Co1 Co2 Co5 86.06(14)
C6 Co1 Co2 Co5 -24.85(17)
C10 Co1 Co2 Co5 174.77(15)
Co3 Co1 Co2 Co5 -12.77(2)
Co6 Co1 Co2 Co5 49.46(5)
Co4 Co1 Co2 Co5 -54.11(2)
C7 Co1 Co2 Co6 147.01(17)
C1 Co1 Co2 Co6 -53.33(15)
C9 Co1 Co2 Co6 36.60(13)
C6 Co1 Co2 Co6 -74.31(18)
C10 Co1 Co2 Co6 125.31(16)
Co3 Co1 Co2 Co6 -62.23(5)
Co4 Co1 Co2 Co6 -103.57(5)
O5 C5 Co3 C1 -116(53)
O5 C5 Co3 C6 111(53)
O5 C5 Co3 C3 10(53)
O5 C5 Co3 Co4 -22(53)
O5 C5 Co3 Co1 147(53)
O5 C5 Co3 Co6 -149(53)
O5 C5 Co3 Co5 -86(53)
Co2 C1 Co3 C5 178.7(7)
Co6 C1 Co3 C5 -47.1(4)
Co5 C1 Co3 C5 43.6(4)
Co4 C1 Co3 C5 127.0(3)
Co1 C1 Co3 C5 -130.7(3)
Co2 C1 Co3 C6 -48.7(8)
Co6 C1 Co3 C6 85.53(19)
Co5 C1 Co3 C6 176.28(16)
Co4 C1 Co3 C6 -100.38(17)
Co1 C1 Co3 C6 1.99(17)
Co2 C1 Co3 C3 53.6(8)
Co6 C1 Co3 C3 -172.17(18)
Co5 C1 Co3 C3 -81.4(2)
Co4 C1 Co3 C3 1.9(2)
Co1 C1 Co3 C3 104.28(18)
Co2 C1 Co3 Co4 51.7(7)
Co6 C1 Co3 Co4 -174.1(2)
Co5 C1 Co3 Co4 -83.34(15)
Co1 C1 Co3 Co4 102.37(17)
Co2 C1 Co3 Co1 -50.6(8)
Co6 C1 Co3 Co1 83.54(15)
Co5 C1 Co3 Co1 174.3(2)
Co4 C1 Co3 Co1 -102.37(17)
Co2 C1 Co3 Co6 -134.2(9)
Co5 C1 Co3 Co6 90.75(18)
Co4 C1 Co3 Co6 174.1(2)
Co1 C1 Co3 Co6 -83.54(15)
Co2 C1 Co3 Co5 135.1(9)
Co6 C1 Co3 Co5 -90.75(18)
Co4 C1 Co3 Co5 83.34(15)
Co1 C1 Co3 Co5 -174.3(2)
O6 C6 Co3 C5 -26.9(6)
Co1 C6 Co3 C5 155.32(18)
O6 C6 Co3 C1 175.9(6)
Co1 C6 Co3 C1 -1.85(16)
O6 C6 Co3 C3 72.0(6)
Co1 C6 Co3 C3 -105.78(18)
O6 C6 Co3 Co4 125.7(6)
Co1 C6 Co3 Co4 -52.08(12)
O6 C6 Co3 Co1 177.8(7)
O6 C6 Co3 Co6 -141.1(6)
Co1 C6 Co3 Co6 41.16(10)
O6 C6 Co3 Co5 -179.7(4)
Co1 C6 Co3 Co5 2.5(3)
O3 C3 Co3 C5 23.2(7)
Co4 C3 Co3 C5 -156.38(19)
O3 C3 Co3 C1 177.8(7)
Co4 C3 Co3 C1 -1.81(19)
O3 C3 Co3 C6 -77.8(7)
Co4 C3 Co3 C6 102.68(19)
O3 C3 Co3 Co4 179.6(8)
O3 C3 Co3 Co1 -132.5(7)
Co4 C3 Co3 Co1 47.96(15)
O3 C3 Co3 Co6 168.7(5)
Co4 C3 Co3 Co6 -10.8(3)
O3 C3 Co3 Co5 135.6(7)
Co4 C3 Co3 Co5 -43.96(12)
C7 Co1 Co3 C5 -64.9(3)
C1 Co1 Co3 C5 136.4(3)
C9 Co1 Co3 C5 46.1(3)
C6 Co1 Co3 C5 -46.0(3)
C10 Co1 Co3 C5 153.3(3)
Co2 Co1 Co3 C5 145.2(3)
Co6 Co1 Co3 C5 82.7(3)
Co4 Co1 Co3 C5 -172.9(3)
C7 Co1 Co3 C1 158.7(2)
C9 Co1 Co3 C1 -90.3(2)
C6 Co1 Co3 C1 177.6(2)
C10 Co1 Co3 C1 17.0(2)
Co2 Co1 Co3 C1 8.87(14)
Co6 Co1 Co3 C1 -53.66(15)
Co4 Co1 Co3 C1 50.77(15)
C7 Co1 Co3 C6 -18.9(2)
C1 Co1 Co3 C6 -177.6(2)
C9 Co1 Co3 C6 92.1(2)
C10 Co1 Co3 C6 -160.6(2)
Co2 Co1 Co3 C6 -168.72(15)
Co6 Co1 Co3 C6 128.75(15)
Co4 Co1 Co3 C6 -126.82(16)
C7 Co1 Co3 C3 69.4(2)
C1 Co1 Co3 C3 -89.3(2)
C9 Co1 Co3 C3 -179.6(2)
C6 Co1 Co3 C3 88.3(2)
C10 Co1 Co3 C3 -72.3(2)
Co2 Co1 Co3 C3 -80.40(16)
Co6 Co1 Co3 C3 -142.93(16)
Co4 Co1 Co3 C3 -38.50(15)
C7 Co1 Co3 Co4 107.91(18)
C1 Co1 Co3 Co4 -50.77(15)
C9 Co1 Co3 Co4 -141.08(13)
C6 Co1 Co3 Co4 126.82(16)
C10 Co1 Co3 Co4 -33.80(17)
Co2 Co1 Co3 Co4 -41.90(4)
Co6 Co1 Co3 Co4 -104.43(3)
C7 Co1 Co3 Co6 -147.66(18)
C1 Co1 Co3 Co6 53.66(15)
C9 Co1 Co3 Co6 -36.65(13)
C6 Co1 Co3 Co6 -128.75(15)
C10 Co1 Co3 Co6 70.63(17)
Co2 Co1 Co3 Co6 62.53(3)
Co4 Co1 Co3 Co6 104.43(3)
C7 Co1 Co3 Co5 162.55(18)
C1 Co1 Co3 Co5 3.87(14)
C9 Co1 Co3 Co5 -86.44(14)
C6 Co1 Co3 Co5 -178.54(15)
C10 Co1 Co3 Co5 20.83(17)
Co2 Co1 Co3 Co5 12.74(2)
Co6 Co1 Co3 Co5 -49.79(3)
Co4 Co1 Co3 Co5 54.64(5)
O4 C4 Co4 C1 -67(13)
O4 C4 Co4 C2 121(13)
O4 C4 Co4 C3 28(13)
O4 C4 Co4 C14 -143(13)
O4 C4 Co4 Co3 8(13)
O4 C4 Co4 Co5 125(13)
O4 C4 Co4 Co2 -128(13)
O4 C4 Co4 Co1 -61(13)
Co2 C1 Co4 C4 -76.0(6)
Co3 C1 Co4 C4 91.6(6)
Co6 C1 Co4 C4 176(2)
Co5 C1 Co4 C4 -172.1(5)
Co1 C1 Co4 C4 8.0(7)
Co2 C1 Co4 C2 96.88(19)
Co3 C1 Co4 C2 -95.57(18)
Co6 C1 Co4 C2 -12(2)
Co5 C1 Co4 C2 0.69(19)
Co1 C1 Co4 C2 -179.16(19)
Co2 C1 Co4 C3 -169.28(17)
Co3 C1 Co4 C3 -1.73(18)
Co6 C1 Co4 C3 82(2)
Co5 C1 Co4 C3 94.54(18)
Co1 C1 Co4 C3 -85.3(2)
Co2 C1 Co4 C14 -0.53(18)
Co3 C1 Co4 C14 167.02(17)
Co6 C1 Co4 C14 -109(2)
Co5 C1 Co4 C14 -96.71(18)
Co1 C1 Co4 C14 83.4(2)
Co2 C1 Co4 Co3 -167.6(2)
Co6 C1 Co4 Co3 84(2)
Co5 C1 Co4 Co3 96.27(17)
Co1 C1 Co4 Co3 -83.59(18)
Co2 C1 Co4 Co5 96.18(17)
Co3 C1 Co4 Co5 -96.27(17)
Co6 C1 Co4 Co5 -12(2)
Co1 C1 Co4 Co5 -179.9(2)
Co3 C1 Co4 Co2 167.6(2)
Co6 C1 Co4 Co2 -108(2)
Co5 C1 Co4 Co2 -96.18(17)
Co1 C1 Co4 Co2 83.96(18)
Co2 C1 Co4 Co1 -83.96(18)
Co3 C1 Co4 Co1 83.59(18)
Co6 C1 Co4 Co1 168(2)
Co5 C1 Co4 Co1 179.9(2)
O2 C2 Co4 C4 -6.3(6)
Co5 C2 Co4 C4 176.97(18)
O2 C2 Co4 C1 176.0(6)
Co5 C2 Co4 C1 -0.69(18)
O2 C2 Co4 C3 81.6(6)
Co5 C2 Co4 C3 -95.07(18)
O2 C2 Co4 C14 -92.2(6)
Co5 C2 Co4 C14 91.11(18)
O2 C2 Co4 Co3 128.7(6)
Co5 C2 Co4 Co3 -48.05(14)
O2 C2 Co4 Co5 176.7(7)
O2 C2 Co4 Co2 -137.6(6)
Co5 C2 Co4 Co2 45.68(14)
O2 C2 Co4 Co1 175.3(5)
Co5 C2 Co4 Co1 -1.4(3)
O3 C3 Co4 C4 20.8(6)
Co3 C3 Co4 C4 -159.6(2)
O3 C3 Co4 C1 -177.9(6)
Co3 C3 Co4 C1 1.73(18)
O3 C3 Co4 C2 -81.5(6)
Co3 C3 Co4 C2 98.16(18)
O3 C3 Co4 C14 68.4(11)
Co3 C3 Co4 C14 -111.9(8)
O3 C3 Co4 Co3 -179.6(7)
O3 C3 Co4 Co5 -130.1(6)
Co3 C3 Co4 Co5 49.59(14)
O3 C3 Co4 Co2 170.3(4)
Co3 C3 Co4 Co2 -10.0(3)
O3 C3 Co4 Co1 143.1(6)
Co3 C3 Co4 Co1 -37.28(13)
O14 C14 Co4 C4 -15.0(6)
Co2 C14 Co4 C4 162.4(2)
O14 C14 Co4 C1 -176.8(5)
Co2 C14 Co4 C1 0.54(18)
O14 C14 Co4 C2 86.8(6)
Co2 C14 Co4 C2 -95.81(19)
O14 C14 Co4 C3 -62.8(11)
Co2 C14 Co4 C3 114.5(8)
O14 C14 Co4 Co3 -163.0(4)
Co2 C14 Co4 Co3 14.3(3)
O14 C14 Co4 Co5 135.6(5)
Co2 C14 Co4 Co5 -47.04(14)
O14 C14 Co4 Co2 -177.4(7)
O14 C14 Co4 Co1 -137.9(5)
Co2 C14 Co4 Co1 39.48(13)
C5 Co3 Co4 C4 68.7(4)
C1 Co3 Co4 C4 -155.0(3)
C6 Co3 Co4 C4 -62.5(3)
C3 Co3 Co4 C4 27.4(3)
Co1 Co3 Co4 C4 -104.6(2)
Co6 Co3 Co4 C4 -159.0(2)
Co5 Co3 Co4 C4 151.7(2)
C5 Co3 Co4 C1 -136.4(3)
C6 Co3 Co4 C1 92.5(2)
C3 Co3 Co4 C1 -177.6(3)
Co1 Co3 Co4 C1 50.41(16)
Co6 Co3 Co4 C1 -4.02(16)
Co5 Co3 Co4 C1 -53.33(17)
C5 Co3 Co4 C2 -45.6(3)
C1 Co3 Co4 C2 90.7(2)
C6 Co3 Co4 C2 -176.78(19)
C3 Co3 Co4 C2 -86.9(2)
Co1 Co3 Co4 C2 141.14(14)
Co6 Co3 Co4 C2 86.71(14)
Co5 Co3 Co4 C2 37.40(14)
C5 Co3 Co4 C3 41.3(3)
C1 Co3 Co4 C3 177.6(3)
C6 Co3 Co4 C3 -89.9(2)
Co1 Co3 Co4 C3 -131.96(19)
Co6 Co3 Co4 C3 173.62(19)
Co5 Co3 Co4 C3 124.30(19)
C5 Co3 Co4 C14 -155.4(3)
C1 Co3 Co4 C14 -19.0(2)
C6 Co3 Co4 C14 73.5(2)
C3 Co3 Co4 C14 163.4(3)
Co1 Co3 Co4 C14 31.4(2)
Co6 Co3 Co4 C14 -23.0(2)
Co5 Co3 Co4 C14 -72.3(2)
C5 Co3 Co4 Co5 -83.0(3)
C1 Co3 Co4 Co5 53.33(17)
C6 Co3 Co4 Co5 145.82(14)
C3 Co3 Co4 Co5 -124.30(19)
Co1 Co3 Co4 Co5 103.74(6)
Co6 Co3 Co4 Co5 49.31(4)
C5 Co3 Co4 Co2 -145.3(3)
C1 Co3 Co4 Co2 -8.93(16)
C6 Co3 Co4 Co2 83.55(14)
C3 Co3 Co4 Co2 173.43(19)
Co1 Co3 Co4 Co2 41.47(3)
Co6 Co3 Co4 Co2 -12.95(3)
Co5 Co3 Co4 Co2 -62.27(5)
C5 Co3 Co4 Co1 173.2(3)
C1 Co3 Co4 Co1 -50.41(16)
C6 Co3 Co4 Co1 42.08(14)
C3 Co3 Co4 Co1 131.96(19)
Co6 Co3 Co4 Co1 -54.43(3)
Co5 Co3 Co4 Co1 -103.74(6)
C12 Co2 Co4 C4 -74.6(4)
C1 Co2 Co4 C4 157.1(3)
C14 Co2 Co4 C4 -22.2(3)
C10 Co2 Co4 C4 66.2(3)
Co1 Co2 Co4 C4 106.2(2)
Co5 Co2 Co4 C4 -149.2(2)
Co6 Co2 Co4 C4 160.9(2)
C12 Co2 Co4 C1 128.3(3)
C14 Co2 Co4 C1 -179.3(3)
C10 Co2 Co4 C1 -90.9(2)
Co1 Co2 Co4 C1 -50.83(17)
Co5 Co2 Co4 C1 53.73(17)
Co6 Co2 Co4 C1 3.82(16)
C12 Co2 Co4 C2 38.6(3)
C1 Co2 Co4 C2 -89.7(2)
C14 Co2 Co4 C2 91.1(2)
C10 Co2 Co4 C2 179.43(19)
Co1 Co2 Co4 C2 -140.51(14)
Co5 Co2 Co4 C2 -35.96(14)
Co6 Co2 Co4 C2 -85.86(15)
C12 Co2 Co4 C3 144.7(4)
C1 Co2 Co4 C3 16.4(3)
C14 Co2 Co4 C3 -162.9(3)
C10 Co2 Co4 C3 -74.5(3)
Co1 Co2 Co4 C3 -34.4(2)
Co5 Co2 Co4 C3 70.1(2)
Co6 Co2 Co4 C3 20.2(2)
C12 Co2 Co4 C14 -52.4(3)
C1 Co2 Co4 C14 179.3(3)
C10 Co2 Co4 C14 88.4(2)
Co1 Co2 Co4 C14 128.43(19)
Co5 Co2 Co4 C14 -127.01(19)
Co6 Co2 Co4 C14 -176.92(19)
C12 Co2 Co4 Co3 137.4(3)
C1 Co2 Co4 Co3 9.08(16)
C14 Co2 Co4 Co3 -170.18(19)
C10 Co2 Co4 Co3 -81.80(15)
Co1 Co2 Co4 Co3 -41.74(4)
Co5 Co2 Co4 Co3 62.81(4)
Co6 Co2 Co4 Co3 12.90(3)
C12 Co2 Co4 Co5 74.6(3)
C1 Co2 Co4 Co5 -53.73(17)
C14 Co2 Co4 Co5 127.01(19)
C10 Co2 Co4 Co5 -144.61(14)
Co1 Co2 Co4 Co5 -104.56(3)
Co6 Co2 Co4 Co5 -49.91(4)
C12 Co2 Co4 Co1 179.2(3)
C1 Co2 Co4 Co1 50.83(17)
C14 Co2 Co4 Co1 -128.43(19)
C10 Co2 Co4 Co1 -40.06(14)
Co5 Co2 Co4 Co1 104.56(3)
Co6 Co2 Co4 Co1 54.65(4)
C7 Co1 Co4 C4 1.3(3)
C1 Co1 Co4 C4 -177.0(3)
C9 Co1 Co4 C4 -178.6(3)
C6 Co1 Co4 C4 84.4(2)
C10 Co1 Co4 C4 -82.1(2)
Co2 Co1 Co4 C4 -114.93(19)
Co3 Co1 Co4 C4 119.83(19)
Co6 Co1 Co4 C4 -177.91(18)
C7 Co1 Co4 C1 178.3(3)
C9 Co1 Co4 C1 -1.6(3)
C6 Co1 Co4 C1 -98.6(2)
C10 Co1 Co4 C1 94.9(2)
Co2 Co1 Co4 C1 62.04(19)
Co3 Co1 Co4 C1 -63.20(19)
Co6 Co1 Co4 C1 -0.94(18)
C7 Co1 Co4 C2 179.5(3)
C1 Co1 Co4 C2 1.2(3)
C9 Co1 Co4 C2 -0.4(3)
C6 Co1 Co4 C2 -97.4(2)
C10 Co1 Co4 C2 96.1(2)
Co2 Co1 Co4 C2 63.2(2)
Co3 Co1 Co4 C2 -62.0(2)
Co6 Co1 Co4 C2 0.2(2)
C7 Co1 Co4 C3 -85.6(2)
C1 Co1 Co4 C3 96.1(2)
C9 Co1 Co4 C3 94.6(2)
C6 Co1 Co4 C3 -2.49(18)
C10 Co1 Co4 C3 -168.97(18)
Co2 Co1 Co4 C3 158.18(14)
Co3 Co1 Co4 C3 32.95(13)
Co6 Co1 Co4 C3 95.20(14)
C7 Co1 Co4 C14 82.6(2)
C1 Co1 Co4 C14 -95.7(2)
C9 Co1 Co4 C14 -97.3(2)
C6 Co1 Co4 C14 165.64(18)
C10 Co1 Co4 C14 -0.84(18)
Co2 Co1 Co4 C14 -33.69(13)
Co3 Co1 Co4 C14 -158.92(14)
Co6 Co1 Co4 C14 -96.67(14)
C7 Co1 Co4 Co3 -118.51(18)
C1 Co1 Co4 Co3 63.20(19)
C9 Co1 Co4 Co3 61.61(18)
C6 Co1 Co4 Co3 -35.44(12)
C10 Co1 Co4 Co3 158.09(12)
Co2 Co1 Co4 Co3 125.23(3)
Co6 Co1 Co4 Co3 62.26(5)
C7 Co1 Co4 Co5 178.40(17)
C1 Co1 Co4 Co5 0.11(18)
C9 Co1 Co4 Co5 -1.48(18)
C6 Co1 Co4 Co5 -98.53(13)
C10 Co1 Co4 Co5 95.00(13)
Co2 Co1 Co4 Co5 62.14(5)
Co3 Co1 Co4 Co5 -63.09(5)
Co6 Co1 Co4 Co5 -0.83(3)
C7 Co1 Co4 Co2 116.26(18)
C1 Co1 Co4 Co2 -62.04(19)
C9 Co1 Co4 Co2 -63.63(18)
C6 Co1 Co4 Co2 -160.67(12)
C10 Co1 Co4 Co2 32.85(12)
Co3 Co1 Co4 Co2 -125.23(3)
Co6 Co1 Co4 Co2 -62.98(5)
O15 C15 Co5 C13 41(9)
O15 C15 Co5 C1 -107(9)
O15 C15 Co5 C2 145(9)
O15 C15 Co5 Co4 -165(9)
O15 C15 Co5 Co6 -65(9)
O15 C15 Co5 Co2 -76(10)
O15 C15 Co5 Co3 -124(9)
O13 C13 Co5 C15 -28(13)
O13 C13 Co5 C1 118(13)
O13 C13 Co5 C2 -132(13)
O13 C13 Co5 Co4 179(100)
O13 C13 Co5 Co6 75(13)
O13 C13 Co5 Co2 134(13)
O13 C13 Co5 Co3 85(13)
Co2 C1 Co5 C15 164.60(19)
Co3 C1 Co5 C15 -26.6(3)
Co6 C1 Co5 C15 68.6(2)
Co4 C1 Co5 C15 -110.2(2)
Co1 C1 Co5 C15 68(2)
Co2 C1 Co5 C13 24.6(3)
Co3 C1 Co5 C13 -166.6(2)
Co6 C1 Co5 C13 -71.4(3)
Co4 C1 Co5 C13 109.8(2)
Co1 C1 Co5 C13 -72(2)
Co2 C1 Co5 C2 -85.97(19)
Co3 C1 Co5 C2 82.8(2)
Co6 C1 Co5 C2 178.03(18)
Co4 C1 Co5 C2 -0.72(19)
Co1 C1 Co5 C2 178(2)
Co2 C1 Co5 Co4 -85.25(16)
Co3 C1 Co5 Co4 83.54(15)
Co6 C1 Co5 Co4 178.8(2)
Co1 C1 Co5 Co4 179(100)
Co2 C1 Co5 Co6 96.00(18)
Co3 C1 Co5 Co6 -95.21(19)
Co4 C1 Co5 Co6 -178.8(2)
Co1 C1 Co5 Co6 0(2)
Co3 C1 Co5 Co2 168.8(2)
Co6 C1 Co5 Co2 -96.00(18)
Co4 C1 Co5 Co2 85.25(16)
Co1 C1 Co5 Co2 -96(2)
Co2 C1 Co5 Co3 -168.8(2)
Co6 C1 Co5 Co3 95.21(19)
Co4 C1 Co5 Co3 -83.54(15)
Co1 C1 Co5 Co3 95(2)
O2 C2 Co5 C15 -50.4(7)
Co4 C2 Co5 C15 125.9(2)
O2 C2 Co5 C13 55.4(7)
Co4 C2 Co5 C13 -128.3(2)
O2 C2 Co5 C1 -175.6(7)
Co4 C2 Co5 C1 0.70(19)
O2 C2 Co5 Co4 -176.3(8)
O2 C2 Co5 Co6 -173.3(5)
Co4 C2 Co5 Co6 3.1(3)
O2 C2 Co5 Co2 142.8(7)
Co4 C2 Co5 Co2 -40.84(13)
O2 C2 Co5 Co3 -134.3(7)
Co4 C2 Co5 Co3 42.06(12)
C4 Co4 Co5 C15 -81.1(4)
C1 Co4 Co5 C15 104.1(3)
C2 Co4 Co5 C15 -75.0(3)
C3 Co4 Co5 C15 14.2(2)
C14 Co4 Co5 C15 -169.7(2)
Co3 Co4 Co5 C15 51.6(2)
Co2 Co4 Co5 C15 155.7(2)
Co1 Co4 Co5 C15 104.0(2)
C4 Co4 Co5 C13 66.9(4)
C1 Co4 Co5 C13 -108.0(3)
C2 Co4 Co5 C13 72.9(3)
C3 Co4 Co5 C13 162.1(2)
C14 Co4 Co5 C13 -21.8(2)
Co3 Co4 Co5 C13 -160.5(2)
Co2 Co4 Co5 C13 -56.3(2)
Co1 Co4 Co5 C13 -108.1(2)
C4 Co4 Co5 C1 174.9(4)
C2 Co4 Co5 C1 -179.1(2)
C3 Co4 Co5 C1 -89.9(2)
C14 Co4 Co5 C1 86.2(2)
Co3 Co4 Co5 C1 -52.50(16)
Co2 Co4 Co5 C1 51.66(16)
Co1 Co4 Co5 C1 -0.09(16)
C4 Co4 Co5 C2 -6.1(4)
C1 Co4 Co5 C2 179.1(2)
C3 Co4 Co5 C2 89.2(2)
C14 Co4 Co5 C2 -94.7(2)
Co3 Co4 Co5 C2 126.58(19)
Co2 Co4 Co5 C2 -129.26(19)
Co1 Co4 Co5 C2 178.99(19)
C4 Co4 Co5 Co6 175.7(3)
C1 Co4 Co5 Co6 0.88(16)
C2 Co4 Co5 Co6 -178.19(19)
C3 Co4 Co5 Co6 -89.02(14)
C14 Co4 Co5 Co6 87.10(13)
Co3 Co4 Co5 Co6 -51.61(5)
Co2 Co4 Co5 Co6 52.54(3)
Co1 Co4 Co5 Co6 0.79(2)
C4 Co4 Co5 Co2 123.2(3)
C1 Co4 Co5 Co2 -51.66(16)
C2 Co4 Co5 Co2 129.26(19)
C3 Co4 Co5 Co2 -141.56(13)
C14 Co4 Co5 Co2 34.55(13)
Co3 Co4 Co5 Co2 -104.16(4)
Co1 Co4 Co5 Co2 -51.75(3)
C4 Co4 Co5 Co3 -132.7(3)
C1 Co4 Co5 Co3 52.50(16)
C2 Co4 Co5 Co3 -126.58(19)
C3 Co4 Co5 Co3 -37.41(13)
C14 Co4 Co5 Co3 138.71(12)
Co2 Co4 Co5 Co3 104.16(4)
Co1 Co4 Co5 Co3 52.40(5)
C12 Co2 Co5 C15 112.1(5)
C1 Co2 Co5 C15 -40.6(5)
C14 Co2 Co5 C15 -144.9(5)
C10 Co2 Co5 C15 -29.0(5)
Co1 Co2 Co5 C15 -36.4(5)
Co4 Co2 Co5 C15 -102.7(5)
Co6 Co2 Co5 C15 12.5(5)
C12 Co2 Co5 C13 -7.4(2)
C1 Co2 Co5 C13 -160.1(2)
C14 Co2 Co5 C13 95.6(2)
C10 Co2 Co5 C13 -148.5(3)
Co1 Co2 Co5 C13 -155.87(17)
Co4 Co2 Co5 C13 137.78(18)
Co6 Co2 Co5 C13 -106.96(18)
C12 Co2 Co5 C1 152.7(2)
C14 Co2 Co5 C1 -104.3(2)
C10 Co2 Co5 C1 11.7(3)
Co1 Co2 Co5 C1 4.27(16)
Co4 Co2 Co5 C1 -62.07(16)
Co6 Co2 Co5 C1 53.19(16)
C12 Co2 Co5 C2 -108.3(2)
C1 Co2 Co5 C2 99.0(2)
C14 Co2 Co5 C2 -5.3(2)
C10 Co2 Co5 C2 110.6(3)
Co1 Co2 Co5 C2 103.24(16)
Co4 Co2 Co5 C2 36.89(15)
Co6 Co2 Co5 C2 152.15(15)
C12 Co2 Co5 Co4 -145.20(16)
C1 Co2 Co5 Co4 62.07(16)
C14 Co2 Co5 Co4 -42.23(15)
C10 Co2 Co5 Co4 73.8(2)
Co1 Co2 Co5 Co4 66.35(4)
Co6 Co2 Co5 Co4 115.27(3)
C12 Co2 Co5 Co6 99.53(16)
C1 Co2 Co5 Co6 -53.19(16)
C14 Co2 Co5 Co6 -157.49(15)
C10 Co2 Co5 Co6 -41.5(2)
Co1 Co2 Co5 Co6 -48.92(5)
Co4 Co2 Co5 Co6 -115.27(3)
C12 Co2 Co5 Co3 160.22(16)
C1 Co2 Co5 Co3 7.50(15)
C14 Co2 Co5 Co3 -96.80(16)
C10 Co2 Co5 Co3 19.2(2)
Co1 Co2 Co5 Co3 11.77(2)
Co4 Co2 Co5 Co3 -54.58(4)
Co6 Co2 Co5 Co3 60.69(5)
C5 Co3 Co5 C15 0.3(2)
C1 Co3 Co5 C15 157.5(2)
C6 Co3 Co5 C15 151.2(3)
C3 Co3 Co5 C15 -98.5(2)
Co4 Co3 Co5 C15 -139.61(16)
Co1 Co3 Co5 C15 153.23(16)
Co6 Co3 Co5 C15 103.97(16)
C5 Co3 Co5 C13 -114.8(7)
C1 Co3 Co5 C13 42.5(7)
C6 Co3 Co5 C13 36.2(7)
C3 Co3 Co5 C13 146.5(7)
Co4 Co3 Co5 C13 105.4(7)
Co1 Co3 Co5 C13 38.2(7)
Co6 Co3 Co5 C13 -11.1(7)
C5 Co3 Co5 C1 -157.2(2)
C6 Co3 Co5 C1 -6.3(3)
C3 Co3 Co5 C1 104.0(2)
Co4 Co3 Co5 C1 62.89(16)
Co1 Co3 Co5 C1 -4.27(16)
Co6 Co3 Co5 C1 -53.53(16)
C5 Co3 Co5 C2 101.4(2)
C1 Co3 Co5 C2 -101.3(2)
C6 Co3 Co5 C2 -107.6(3)
C3 Co3 Co5 C2 2.7(2)
Co4 Co3 Co5 C2 -38.41(15)
Co1 Co3 Co5 C2 -105.58(15)
Co6 Co3 Co5 C2 -154.83(15)
C5 Co3 Co5 Co4 139.86(17)
C1 Co3 Co5 Co4 -62.89(16)
C6 Co3 Co5 Co4 -69.2(2)
C3 Co3 Co5 Co4 41.11(15)
Co1 Co3 Co5 Co4 -67.16(5)
Co6 Co3 Co5 Co4 -116.42(5)
C5 Co3 Co5 Co6 -103.72(17)
C1 Co3 Co5 Co6 53.53(16)
C6 Co3 Co5 Co6 47.2(2)
C3 Co3 Co5 Co6 157.53(15)
Co4 Co3 Co5 Co6 116.42(5)
Co1 Co3 Co5 Co6 49.25(3)
C5 Co3 Co5 Co2 -164.71(17)
C1 Co3 Co5 Co2 -7.47(16)
C6 Co3 Co5 Co2 -13.8(2)
C3 Co3 Co5 Co2 96.54(15)
Co4 Co3 Co5 Co2 55.42(5)
Co1 Co3 Co5 Co2 -11.74(2)
Co6 Co3 Co5 Co2 -60.99(2)
O8 C8 Co6 C11 -22(13)
O8 C8 Co6 C1 126(13)
O8 C8 Co6 C9 -126(13)
O8 C8 Co6 Co1 -175(13)
O8 C8 Co6 Co5 83(13)
O8 C8 Co6 Co3 141(13)
O8 C8 Co6 Co2 101(13)
O11 C11 Co6 C8 29(9)
O11 C11 Co6 C1 -118(8)
O11 C11 Co6 C9 132(9)
O11 C11 Co6 Co1 -179(100)
O11 C11 Co6 Co5 -76(9)
O11 C11 Co6 Co3 -78(9)
O11 C11 Co6 Co2 -136(9)
Co2 C1 Co6 C8 -168.6(2)
Co3 C1 Co6 C8 22.8(3)
Co5 C1 Co6 C8 -72.8(3)
Co4 C1 Co6 C8 -61(2)
Co1 C1 Co6 C8 107.2(3)
Co2 C1 Co6 C11 -27.9(3)
Co3 C1 Co6 C11 163.5(2)
Co5 C1 Co6 C11 67.8(3)
Co4 C1 Co6 C11 80(2)
Co1 C1 Co6 C11 -112.2(3)
Co2 C1 Co6 C9 84.11(19)
Co3 C1 Co6 C9 -84.5(2)
Co5 C1 Co6 C9 179.87(16)
Co4 C1 Co6 C9 -168(2)
Co1 C1 Co6 C9 -0.15(18)
Co2 C1 Co6 Co1 84.26(17)
Co3 C1 Co6 Co1 -84.35(17)
Co5 C1 Co6 Co1 -180.0(2)
Co4 C1 Co6 Co1 -168(2)
Co2 C1 Co6 Co5 -95.75(19)
Co3 C1 Co6 Co5 95.63(19)
Co4 C1 Co6 Co5 12(2)
Co1 C1 Co6 Co5 180.0(2)
Co2 C1 Co6 Co3 168.6(3)
Co5 C1 Co6 Co3 -95.63(19)
Co4 C1 Co6 Co3 -83(2)
Co1 C1 Co6 Co3 84.35(17)
Co3 C1 Co6 Co2 -168.6(3)
Co5 C1 Co6 Co2 95.75(19)
Co4 C1 Co6 Co2 108(2)
Co1 C1 Co6 Co2 -84.26(17)
O9 C9 Co6 C8 55.0(6)
Co1 C9 Co6 C8 -125.7(2)
O9 C9 Co6 C11 -49.6(7)
Co1 C9 Co6 C11 129.7(2)
O9 C9 Co6 C1 -179.1(6)
Co1 C9 Co6 C1 0.14(17)
O9 C9 Co6 Co1 -179.3(7)
O9 C9 Co6 Co5 -179.0(5)
Co1 C9 Co6 Co5 0.3(3)
O9 C9 Co6 Co3 139.1(6)
Co1 C9 Co6 Co3 -41.65(11)
O9 C9 Co6 Co2 -137.9(6)
Co1 C9 Co6 Co2 41.37(11)
C7 Co1 Co6 C8 75.1(3)
C1 Co1 Co6 C8 -106.9(3)
C9 Co1 Co6 C8 73.3(3)
C6 Co1 Co6 C8 -19.8(2)
C10 Co1 Co6 C8 165.1(2)
Co2 Co1 Co6 C8 -158.74(19)
Co3 Co1 Co6 C8 -54.43(19)
Co4 Co1 Co6 C8 -106.1(2)
C7 Co1 Co6 C11 -71.1(4)
C1 Co1 Co6 C11 106.9(3)
C9 Co1 Co6 C11 -72.9(3)
C6 Co1 Co6 C11 -166.0(3)
C10 Co1 Co6 C11 18.9(3)
Co2 Co1 Co6 C11 55.0(2)
Co3 Co1 Co6 C11 159.4(2)
Co4 Co1 Co6 C11 107.7(2)
C7 Co1 Co6 C1 -178.0(3)
C9 Co1 Co6 C1 -179.8(2)
C6 Co1 Co6 C1 87.1(2)
C10 Co1 Co6 C1 -88.1(2)
Co2 Co1 Co6 C1 -51.89(16)
Co3 Co1 Co6 C1 52.42(16)
Co4 Co1 Co6 C1 0.80(16)
C7 Co1 Co6 C9 1.8(3)
C1 Co1 Co6 C9 179.8(2)
C6 Co1 Co6 C9 -93.1(2)
C10 Co1 Co6 C9 91.7(2)
Co2 Co1 Co6 C9 127.92(17)
Co3 Co1 Co6 C9 -127.77(16)
Co4 Co1 Co6 C9 -179.39(16)
C7 Co1 Co6 Co5 -178.0(3)
C1 Co1 Co6 Co5 -0.01(16)
C9 Co1 Co6 Co5 -179.82(16)
C6 Co1 Co6 Co5 87.08(13)
C10 Co1 Co6 Co5 -88.09(13)
Co2 Co1 Co6 Co5 -51.90(5)
Co3 Co1 Co6 Co5 52.41(3)
Co4 Co1 Co6 Co5 0.79(2)
C7 Co1 Co6 Co3 129.6(3)
C1 Co1 Co6 Co3 -52.42(16)
C9 Co1 Co6 Co3 127.77(16)
C6 Co1 Co6 Co3 34.67(12)
C10 Co1 Co6 Co3 -140.50(13)
Co2 Co1 Co6 Co3 -104.31(4)
Co4 Co1 Co6 Co3 -51.62(3)
C7 Co1 Co6 Co2 -126.1(3)
C1 Co1 Co6 Co2 51.89(16)
C9 Co1 Co6 Co2 -127.92(17)
C6 Co1 Co6 Co2 138.98(12)
C10 Co1 Co6 Co2 -36.19(12)
Co3 Co1 Co6 Co2 104.31(4)
Co4 Co1 Co6 Co2 52.69(4)
C15 Co5 Co6 C8 -1.9(3)
C13 Co5 Co6 C8 -107.5(3)
C1 Co5 Co6 C8 125.0(3)
C2 Co5 Co6 C8 121.7(3)
Co4 Co5 Co6 C8 124.1(2)
Co2 Co5 Co6 C8 173.8(2)
Co3 Co5 Co6 C8 75.6(2)
C15 Co5 Co6 C11 103.4(3)
C13 Co5 Co6 C11 -2.3(3)
C1 Co5 Co6 C11 -129.8(3)
C2 Co5 Co6 C11 -133.1(3)
Co4 Co5 Co6 C11 -130.72(19)
Co2 Co5 Co6 C11 -80.99(19)
Co3 Co5 Co6 C11 -179.12(19)
C15 Co5 Co6 C1 -126.8(2)
C13 Co5 Co6 C1 127.5(3)
C2 Co5 Co6 C1 -3.3(3)
Co4 Co5 Co6 C1 -0.94(17)
Co2 Co5 Co6 C1 48.80(17)
Co3 Co5 Co6 C1 -49.34(17)
C15 Co5 Co6 C9 -127.1(3)
C13 Co5 Co6 C9 127.3(3)
C1 Co5 Co6 C9 -0.2(3)
C2 Co5 Co6 C9 -3.5(3)
Co4 Co5 Co6 C9 -1.2(2)
Co2 Co5 Co6 C9 48.6(2)
Co3 Co5 Co6 C9 -49.6(2)
C15 Co5 Co6 Co1 -126.83(17)
C13 Co5 Co6 Co1 127.52(19)
C1 Co5 Co6 Co1 0.01(17)
C2 Co5 Co6 Co1 -3.3(2)
Co4 Co5 Co6 Co1 -0.92(3)
Co2 Co5 Co6 Co1 48.81(4)
Co3 Co5 Co6 Co1 -49.33(4)
C15 Co5 Co6 Co3 -77.50(17)
C13 Co5 Co6 Co3 176.85(19)
C1 Co5 Co6 Co3 49.34(17)
C2 Co5 Co6 Co3 46.0(2)
Co4 Co5 Co6 Co3 48.40(4)
Co2 Co5 Co6 Co3 98.14(3)
C15 Co5 Co6 Co2 -175.63(17)
C13 Co5 Co6 Co2 78.71(19)
C1 Co5 Co6 Co2 -48.80(17)
C2 Co5 Co6 Co2 -52.1(2)
Co4 Co5 Co6 Co2 -49.73(4)
Co3 Co5 Co6 Co2 -98.14(3)
C5 Co3 Co6 C8 -5.3(3)
C1 Co3 Co6 C8 -160.9(3)
C6 Co3 Co6 C8 97.6(2)
C3 Co3 Co6 C8 -147.9(3)
Co4 Co3 Co6 C8 -156.44(19)
Co1 Co3 Co6 C8 136.77(19)
Co5 Co3 Co6 C8 -107.68(19)
C5 Co3 Co6 C11 105.2(7)
C1 Co3 Co6 C11 -50.4(7)
C6 Co3 Co6 C11 -151.9(6)
C3 Co3 Co6 C11 -37.3(7)
Co4 Co3 Co6 C11 -45.9(6)
Co1 Co3 Co6 C11 -112.7(6)
Co5 Co3 Co6 C11 2.9(6)
C5 Co3 Co6 C1 155.6(3)
C6 Co3 Co6 C1 -101.5(2)
C3 Co3 Co6 C1 13.0(3)
Co4 Co3 Co6 C1 4.45(18)
Co1 Co3 Co6 C1 -62.34(18)
Co5 Co3 Co6 C1 53.21(18)
C5 Co3 Co6 C9 -104.1(2)
C1 Co3 Co6 C9 100.3(2)
C6 Co3 Co6 C9 -1.17(18)
C3 Co3 Co6 C9 113.4(3)
Co4 Co3 Co6 C9 104.79(14)
Co1 Co3 Co6 C9 38.00(13)
Co5 Co3 Co6 C9 153.55(13)
C5 Co3 Co6 Co1 -142.07(18)
C1 Co3 Co6 Co1 62.34(18)
C6 Co3 Co6 Co1 -39.18(13)
C3 Co3 Co6 Co1 75.4(3)
Co4 Co3 Co6 Co1 66.78(5)
Co5 Co3 Co6 Co1 115.55(3)
C5 Co3 Co6 Co5 102.38(18)
C1 Co3 Co6 Co5 -53.21(18)
C6 Co3 Co6 Co5 -154.73(13)
C3 Co3 Co6 Co5 -40.2(3)
Co4 Co3 Co6 Co5 -48.77(5)
Co1 Co3 Co6 Co5 -115.55(3)
C5 Co3 Co6 Co2 163.16(18)
C1 Co3 Co6 Co2 7.56(18)
C6 Co3 Co6 Co2 -93.95(14)
C3 Co3 Co6 Co2 20.6(3)
Co4 Co3 Co6 Co2 12.01(3)
Co1 Co3 Co6 Co2 -54.77(5)
Co5 Co3 Co6 Co2 60.78(5)
C12 Co2 Co6 C8 -122.2(7)
C1 Co2 Co6 C8 33.1(7)
C14 Co2 Co6 C8 24.1(7)
C10 Co2 Co6 C8 137.3(7)
Co1 Co2 Co6 C8 95.8(7)
Co4 Co2 Co6 C8 28.9(7)
Co5 Co2 Co6 C8 -20.3(7)
C12 Co2 Co6 C11 2.3(2)
C1 Co2 Co6 C11 157.6(3)
C14 Co2 Co6 C11 148.6(3)
C10 Co2 Co6 C11 -98.2(2)
Co1 Co2 Co6 C11 -139.74(19)
Co4 Co2 Co6 C11 153.37(19)
Co5 Co2 Co6 C11 104.18(19)
C12 Co2 Co6 C1 -155.3(2)
C14 Co2 Co6 C1 -8.9(3)
C10 Co2 Co6 C1 104.3(2)
Co1 Co2 Co6 C1 62.69(18)
Co4 Co2 Co6 C1 -4.20(18)
Co5 Co2 Co6 C1 -53.38(18)
C12 Co2 Co6 C9 104.2(2)
C1 Co2 Co6 C9 -100.6(2)
C14 Co2 Co6 C9 -109.5(3)
C10 Co2 Co6 C9 3.66(19)
Co1 Co2 Co6 C9 -37.90(13)
Co4 Co2 Co6 C9 -104.79(13)
Co5 Co2 Co6 C9 -153.98(13)
C12 Co2 Co6 Co1 142.06(17)
C1 Co2 Co6 Co1 -62.69(18)
C14 Co2 Co6 Co1 -71.6(3)
C10 Co2 Co6 Co1 41.56(14)
Co4 Co2 Co6 Co1 -66.89(5)
Co5 Co2 Co6 Co1 -116.08(5)
C12 Co2 Co6 Co5 -101.87(17)
C1 Co2 Co6 Co5 53.38(18)
C14 Co2 Co6 Co5 44.4(3)
C10 Co2 Co6 Co5 157.64(14)
Co1 Co2 Co6 Co5 116.08(5)
Co4 Co2 Co6 Co5 49.18(3)
C12 Co2 Co6 Co3 -162.90(17)
C1 Co2 Co6 Co3 -7.64(18)
C14 Co2 Co6 Co3 -16.6(3)
C10 Co2 Co6 Co3 96.61(14)
Co1 Co2 Co6 Co3 55.05(4)
Co4 Co2 Co6 Co3 -11.84(3)
Co5 Co2 Co6 Co3 -61.03(3)
C105 C104 N1 C102 -70.8(5)
C105 C104 N1 C101 50.9(6)
C105 C104 N1 C103 168.8(4)
